data_1521186
loop_
_publ_author_name
'Huang, F.Q.'
'Ibers, J.A.'

_publ_section_title
;
 Syntheses and structures of the new quaternary rubidium selenides Rb Ln2
 Cu Se4 (Ln = Sm, Gd, Dy), Rb1.5 Ln2 Cu2.5 Se5 (Ln = Gd, Dy),and Rb Sm2
 Ag3 Se5
;
_journal_name_full 'Journal of Solid State Chemistry'
_journal_page_first 317
_journal_page_last 322
_journal_volume 151
_journal_year 2000
_chemical_formula_sum 'Cu Gd2 Rb Se4'
_chemical_name_systematic 'Rb Gd2 Cu Se4'
_space_group_IT_number 63
_symmetry_space_group_name_Hall '-C 2c 2'
_symmetry_space_group_name_H-M 'C m c m'
_cell_angle_alpha 90
_cell_angle_beta 90
_cell_angle_gamma 90
_cell_formula_units_Z 4
_cell_length_a 4.1568
_cell_length_b 14.227
_cell_length_c 14.409
_cell_volume 852.131
_citation_journal_id_ASTM JSSCBI
_cod_data_source_file Huang_JSSCBI_2000_1874.cif
_cod_data_source_block Cu1Gd2Rb1Se4
_cod_original_cell_volume 852.1309
_cod_original_formula_sum 'Cu1 Gd2 Rb1 Se4'
_cod_database_code 1521186

loop_
_symmetry_equiv_pos_as_xyz
x,y,z
-x,-y,z+1/2
x,-y,-z
-x,y,-z+1/2
-x,-y,-z
x,y,-z-1/2
-x,y,z
x,-y,z-1/2
x+1/2,y+1/2,z
-x+1/2,-y+1/2,z+1/2
x+1/2,-y+1/2,-z
-x+1/2,y+1/2,-z+1/2
-x+1/2,-y+1/2,-z
x+1/2,y+1/2,-z-1/2
-x+1/2,y+1/2,z
x+1/2,-y+1/2,z-1/2

loop_
_atom_site_label
_atom_site_type_symbol
_atom_site_fract_x
_atom_site_fract_y
_atom_site_fract_z
_atom_site_occupancy
_atom_site_U_iso_or_equiv
Rb1 Rb+1 0 0.10992 0.25 1 0.0
Cu1 Cu+1 0 0.83736 0.25 1 0.0
Se3 Se-2 0 0 0 1 0.0
Gd1 Gd+3 0 0.36565 0.06311 1 0.0
Se2 Se-2 0 0.43027 0.25 1 0.0
Se1 Se-2 0 0.26354 0.61072 1 0.0
